data_2217664
loop_
_publ_author_name
'Aghabozorg, Hossein'
'Nemati, Andya'
'Derikvand, Zohreh'
'Ghadermazi, Mohammad'
'Daneshvar, Shirin'

_publ_section_title
;
 Poly[triaqua-\m~4~-pyridine-3,5-dicarboxylato-barium(II)]
;
_journal_coeditor_code SU2029
_journal_issue 2
_journal_name_full 'Acta Crystallographica Section E'
_journal_page_first m375
_journal_page_last m375
_journal_paper_doi 10.1107/S1600536808001323
_journal_volume 64
_journal_year 2008
_chemical_formula_iupac '[Ba (C7 H3 N O4) (H2 O1)3]'
_chemical_formula_moiety 'C7 H9 Ba N O7'
_chemical_formula_sum 'C7 H9 Ba N O7'
_chemical_formula_weight 356.49
_chemical_name_systematic
;
Poly[triaqua-\m~4~-pyridine-3,5-dicarboxylato-barium(II)]
;
_space_group_IT_number 14
_symmetry_cell_setting monoclinic
_symmetry_space_group_name_Hall '-P 2ybc'
_symmetry_space_group_name_H-M 'P 1 21/c 1'
_atom_sites_solution_hydrogens mixed
_atom_sites_solution_primary direct
_atom_sites_solution_secondary difmap
_audit_creation_method SHELXL-97
_cell_angle_alpha 90.00
_cell_angle_beta 90.499(5)
_cell_angle_gamma 90.00
_cell_formula_units_Z 4
_cell_length_a 7.5922(4)
_cell_length_b 18.5576(10)
_cell_length_c 7.1832(4)
_cell_measurement_reflns_used 523
_cell_measurement_temperature 100(2)
_cell_measurement_theta_max 30
_cell_measurement_theta_min 3
_cell_volume 1012.02(9)
_computing_cell_refinement 'APEX2 (Bruker, 2005)'
_computing_data_collection 'APEX2 (Bruker, 2005)'
_computing_data_reduction 'APEX2 (Bruker, 2005)'
_computing_molecular_graphics 'SHELXTL  (Sheldrick, 2008)'
_computing_publication_material 'SHELXTL  (Sheldrick, 2008)'
_computing_structure_refinement 'SHELXTL  (Sheldrick, 2008)'
_computing_structure_solution 'SHELXTL  (Sheldrick, 2008)'
_diffrn_ambient_temperature 100(2)
_diffrn_detector_area_resol_mean 0
_diffrn_measured_fraction_theta_full 0.993
_diffrn_measured_fraction_theta_max 0.993
_diffrn_measurement_device_type 'Bruker SMART APEX2 CCD area-detector'
_diffrn_measurement_method '\f and \w'
_diffrn_radiation_monochromator graphite
_diffrn_radiation_source 'fine-focus sealed tube'
_diffrn_radiation_type MoK\a
_diffrn_radiation_wavelength 0.71073
_diffrn_reflns_av_R_equivalents 0.0346
_diffrn_reflns_av_sigmaI/netI 0.0284
_diffrn_reflns_limit_h_max 10
_diffrn_reflns_limit_h_min -10
_diffrn_reflns_limit_k_max 25
_diffrn_reflns_limit_k_min -25
_diffrn_reflns_limit_l_max 9
_diffrn_reflns_limit_l_min -9
_diffrn_reflns_number 10713
_diffrn_reflns_theta_full 28.99
_diffrn_reflns_theta_max 28.99
_diffrn_reflns_theta_min 2.68
_diffrn_standards_decay_% 0
_exptl_absorpt_coefficient_mu 3.946
_exptl_absorpt_correction_T_max 0.455
_exptl_absorpt_correction_T_min 0.386
_exptl_absorpt_correction_type multi-scan
_exptl_absorpt_process_details '(APEX2; Bruker, 2005)'
_exptl_crystal_colour colourless
_exptl_crystal_density_diffrn 2.340
_exptl_crystal_density_method 'not measured'
_exptl_crystal_description prism
_exptl_crystal_F_000 680
_exptl_crystal_size_max 0.25
_exptl_crystal_size_mid 0.25
_exptl_crystal_size_min 0.20
_refine_diff_density_max 1.179
_refine_diff_density_min -0.656
_refine_ls_extinction_coef 0.0155(5)
_refine_ls_extinction_expression Fc^*^=kFc[1+0.001xFc^2^\l^3^/sin(2\q)]^-1/4^
_refine_ls_extinction_method 'SHELXTL  (Sheldrick, 1998)'
_refine_ls_goodness_of_fit_ref 1.000
_refine_ls_hydrogen_treatment constr
_refine_ls_matrix_type full
_refine_ls_number_parameters 146
_refine_ls_number_reflns 2664
_refine_ls_number_restraints 0
_refine_ls_restrained_S_all 1.000
_refine_ls_R_factor_all 0.0203
_refine_ls_R_factor_gt 0.0194
_refine_ls_shift/su_max 0.003
_refine_ls_shift/su_mean 0.000
_refine_ls_structure_factor_coef Fsqd
_refine_ls_weighting_details 'calc w=1/[\s^2^(Fo^2^)+(0.0132P)^2^+2.3675P] where P=(Fo^2^+2Fc^2^)/3'
_refine_ls_weighting_scheme calc
_refine_ls_wR_factor_gt 0.0469
_refine_ls_wR_factor_ref 0.0475
_reflns_number_gt 2575
_reflns_number_total 2664
_reflns_threshold_expression I>2/s(I)
_cod_data_source_file su2029.cif
_cod_data_source_block I
_cod_original_sg_symbol_H-M 'P 21/c'
_cod_database_code 2217664
_cod_database_fobs_code 2217664

loop_
_symmetry_equiv_pos_as_xyz
'x, y, z'
'-x, y+1/2, -z+1/2'
'-x, -y, -z'
'x, -y-1/2, z-1/2'

loop_
_atom_site_type_symbol
_atom_site_label
_atom_site_fract_x
_atom_site_fract_y
_atom_site_fract_z
_atom_site_U_iso_or_equiv
_atom_site_adp_type
_atom_site_calc_flag
_atom_site_refinement_flags
_atom_site_occupancy
Ba Ba1 0.246077(15) 0.566051(6) 0.470978(17) 0.00707(6) Uani d . 1
O O1 0.4431(2) 0.58907(9) 0.1397(2) 0.0115(3) Uani d . 1
O O2 0.3179(2) 0.68921(8) 0.2430(2) 0.0125(3) Uani d . 1
O O3 0.8918(2) 0.92324(9) 0.0350(3) 0.0153(3) Uani d . 1
O O4 0.6006(2) 0.92670(8) 0.0586(3) 0.0120(3) Uani d . 1
N N1 0.8720(3) 0.70081(10) -0.0669(3) 0.0109(3) Uani d . 1
C C1 0.7279(3) 0.66597(12) -0.0073(3) 0.0106(4) Uani d . 1
H H1 0.7236 0.6162 -0.0206 0.013 Uiso calc R 1
C C2 0.5847(3) 0.70043(12) 0.0734(3) 0.0083(4) Uani d . 1
C C3 0.5887(3) 0.77518(11) 0.0851(3) 0.0085(4) Uani d . 1
H H3 0.4940 0.7999 0.1356 0.010 Uiso calc R 1
C C4 0.7341(3) 0.81285(12) 0.0214(3) 0.0098(4) Uani d . 1
C C5 0.8739(3) 0.77268(12) -0.0512(3) 0.0099(4) Uani d . 1
H H5 0.9735 0.7973 -0.0908 0.012 Uiso calc R 1
C C6 0.4364(3) 0.65684(12) 0.1556(3) 0.0090(4) Uani d . 1
C C7 0.7438(3) 0.89332(12) 0.0389(3) 0.0091(4) Uani d . 1
O O1W 0.2873(2) 0.50776(9) 0.8310(2) 0.0135(3) Uani d . 1
H H1WA 0.3062 0.5376 0.9167 0.016 Uiso d R 1
H H1WB 0.3736 0.4798 0.8421 0.016 Uiso d R 1
O O2W 0.1920(2) 0.67121(9) 0.7367(2) 0.0149(3) Uani d . 1
H H2WA 0.2290 0.7117 0.7494 0.018 Uiso d R 1
H H2WB 0.0948 0.6718 0.7890 0.018 Uiso d R 1
O O3W 0.0471(3) 0.56144(11) 0.1471(3) 0.0259(4) Uani d . 1
H H3WA 0.0302 0.6021 0.0954 0.031 Uiso d R 1
H H3WB -0.0540 0.5424 0.1327 0.031 Uiso d R 1

loop_
_atom_site_aniso_label
_atom_site_aniso_U_11
_atom_site_aniso_U_22
_atom_site_aniso_U_33
_atom_site_aniso_U_12
_atom_site_aniso_U_13
_atom_site_aniso_U_23
Ba1 0.00503(8) 0.00616(8) 0.01003(9) 0.00006(4) -0.00019(4) 0.00054(4)
O1 0.0118(8) 0.0072(7) 0.0154(8) -0.0009(6) 0.0004(6) -0.0004(6)
O2 0.0120(8) 0.0075(7) 0.0179(8) 0.0002(6) 0.0034(6) 0.0013(6)
O3 0.0073(8) 0.0101(7) 0.0286(10) -0.0015(6) -0.0001(7) 0.0019(7)
O4 0.0078(8) 0.0099(7) 0.0182(8) 0.0009(6) -0.0008(6) 0.0001(6)
N1 0.0102(9) 0.0111(8) 0.0114(8) 0.0005(7) -0.0003(7) -0.0005(7)
C1 0.0114(10) 0.0101(10) 0.0104(9) -0.0003(8) -0.0002(8) 0.0000(8)
C2 0.0087(9) 0.0090(9) 0.0072(9) -0.0017(7) -0.0019(7) 0.0017(7)
C3 0.0077(9) 0.0088(9) 0.0090(9) 0.0012(7) -0.0017(7) 0.0002(7)
C4 0.0106(10) 0.0071(9) 0.0116(10) 0.0012(7) -0.0031(8) 0.0013(7)
C5 0.0071(9) 0.0120(10) 0.0107(9) -0.0008(7) -0.0004(7) 0.0008(7)
C6 0.0088(9) 0.0092(9) 0.0087(9) -0.0014(7) -0.0026(7) 0.0020(7)
C7 0.0083(10) 0.0084(9) 0.0107(9) -0.0006(7) -0.0014(7) 0.0017(7)
O1W 0.0138(8) 0.0129(8) 0.0137(8) 0.0029(6) -0.0017(6) -0.0005(6)
O2W 0.0115(8) 0.0094(7) 0.0237(9) -0.0008(6) 0.0048(6) -0.0048(6)
O3W 0.0181(10) 0.0359(12) 0.0236(10) -0.0038(8) -0.0046(8) 0.0020(8)

loop_
_atom_type_symbol
_atom_type_description
_atom_type_scat_dispersion_real
_atom_type_scat_dispersion_imag
_atom_type_scat_source
C C 0.0033 0.0016 'International Tables Vol C Tables 4.2.6.8 and 6.1.1.4'
H H 0.0000 0.0000 'International Tables Vol C Tables 4.2.6.8 and 6.1.1.4'
N N 0.0061 0.0033 'International Tables Vol C Tables 4.2.6.8 and 6.1.1.4'
O O 0.0106 0.0060 'International Tables Vol C Tables 4.2.6.8 and 6.1.1.4'
Ba Ba -0.3244 2.2819 'International Tables Vol C Tables 4.2.6.8 and 6.1.1.4'

loop_
_geom_angle_atom_site_label_1
_geom_angle_atom_site_label_2
_geom_angle_atom_site_label_3
_geom_angle_site_symmetry_1
_geom_angle_site_symmetry_3
_geom_angle
_geom_angle_publ_flag
O3 Ba1 O4 4_476 4_576 156.10(5) ?
O3 Ba1 O2W 4_476 . 71.39(5) ?
O4 Ba1 O2W 4_576 . 87.61(5) ?
O3 Ba1 O3W 4_476 . 67.27(6) ?
O4 Ba1 O3W 4_576 . 135.86(6) ?
O2W Ba1 O3W . . 121.34(6) ?
O3 Ba1 O1W 4_476 . 88.58(5) ?
O4 Ba1 O1W 4_576 . 73.10(5) ?
O2W Ba1 O1W . . 69.70(5) ?
O3W Ba1 O1W . . 144.69(6) ?
O3 Ba1 O4 4_476 2_645 118.78(5) ?
O4 Ba1 O4 4_576 2_645 70.29(5) ?
O2W Ba1 O4 . 2_645 139.20(5) ?
O3W Ba1 O4 . 2_645 97.46(6) ?
O1W Ba1 O4 . 2_645 71.18(5) ?
O3 Ba1 O3 4_476 2_645 73.08(6) ?
O4 Ba1 O3 4_576 2_645 113.94(5) ?
O2W Ba1 O3 . 2_645 127.63(5) n
O3W Ba1 O3 . 2_645 76.14(6) ?
O1W Ba1 O3 . 2_645 72.23(5) ?
O4 Ba1 O3 2_645 2_645 45.89(5) ?
O3 Ba1 O1 4_476 . 130.66(5) ?
O4 Ba1 O1 4_576 . 70.49(5) ?
O2W Ba1 O1 . . 123.54(5) n
O3W Ba1 O1 . . 65.75(6) ?
O1W Ba1 O1 . . 140.15(5) ?
O4 Ba1 O1 2_645 . 81.72(5) ?
O3 Ba1 O1 2_645 . 108.77(5) n
O3 Ba1 O2 4_476 . 103.30(5) ?
O4 Ba1 O2 4_576 . 84.35(5) ?
O2W Ba1 O2 . . 82.06(5) ?
O3W Ba1 O2 . . 69.46(6) ?
O1W Ba1 O2 . . 144.10(5) ?
O4 Ba1 O2 2_645 . 127.01(5) ?
O3 Ba1 O2 2_645 . 143.56(5) ?
O1 Ba1 O2 . . 45.62(5) ?
O3 Ba1 C6 4_476 . 122.28(5) ?
O4 Ba1 C6 4_576 . 71.86(5) ?
O2W Ba1 C6 . . 100.90(5) ?
O3W Ba1 C6 . . 70.44(6) ?
O1W Ba1 C6 . . 144.04(5) ?
O4 Ba1 C6 2_645 . 103.86(5) ?
O3 Ba1 C6 2_645 . 130.61(6) ?
O1 Ba1 C6 . . 23.38(5) ?
O2 Ba1 C6 . . 23.21(5) ?
O3 Ba1 C7 4_476 2_645 95.74(5) ?
O4 Ba1 C7 4_576 2_645 91.73(5) ?
O2W Ba1 C7 . 2_645 136.46(5) ?
O3W Ba1 C7 . 2_645 87.91(6) ?
O1W Ba1 C7 . 2_645 68.54(5) ?
O4 Ba1 C7 2_645 2_645 23.05(5) ?
O3 Ba1 C7 2_645 2_645 22.94(5) ?
O1 Ba1 C7 . 2_645 96.79(5) ?
O2 Ba1 C7 . 2_645 141.21(5) ?
C6 Ba1 C7 . 2_645 120.17(6) ?
O3 Ba1 Ba1 4_476 3_566 37.37(3) ?
O4 Ba1 Ba1 4_576 3_566 144.61(3) ?
O2W Ba1 Ba1 . 3_566 101.11(4) ?
O3W Ba1 Ba1 . 3_566 67.19(4) ?
O1W Ba1 Ba1 . 3_566 77.95(4) ?
O4 Ba1 Ba1 2_645 3_566 81.49(3) ?
O3 Ba1 Ba1 2_645 3_566 35.71(4) ?
O1 Ba1 Ba1 . 3_566 126.99(3) ?
O2 Ba1 Ba1 . 3_566 130.60(3) ?
C6 Ba1 Ba1 . 3_566 137.63(4) ?
C7 Ba1 Ba1 2_645 3_566 58.45(4) ?
C6 O1 Ba1 . . 92.98(13) ?
C6 O2 Ba1 . . 92.58(13) ?
C7 O3 Ba1 . 4_675 156.50(16) ?
C7 O3 Ba1 . 2_655 94.76(14) ?
Ba1 O3 Ba1 4_675 2_655 106.92(6) ?
C7 O4 Ba1 . 4_575 146.93(14) ?
C7 O4 Ba1 . 2_655 94.85(13) ?
Ba1 O4 Ba1 4_575 2_655 109.71(5) ?
C5 N1 C1 . . 117.4(2) ?
N1 C1 C2 . . 123.5(2) ?
N1 C1 H1 . . 118.2 ?
C2 C1 H1 . . 118.2 ?
C3 C2 C1 . . 117.8(2) ?
C3 C2 C6 . . 121.8(2) ?
C1 C2 C6 . . 120.27(19) ?
C4 C3 C2 . . 120.0(2) ?
C4 C3 H3 . . 120.0 ?
C2 C3 H3 . . 120.0 ?
C3 C4 C5 . . 117.5(2) ?
C3 C4 C7 . . 120.8(2) ?
C5 C4 C7 . . 121.6(2) ?
N1 C5 C4 . . 123.6(2) ?
N1 C5 H5 . . 118.2 ?
C4 C5 H5 . . 118.2 ?
O2 C6 O1 . . 123.4(2) ?
O2 C6 C2 . . 118.63(19) ?
O1 C6 C2 . . 117.9(2) ?
O2 C6 Ba1 . . 64.21(11) ?
O1 C6 Ba1 . . 63.64(12) ?
C2 C6 Ba1 . . 155.07(14) ?
O3 C7 O4 . . 124.0(2) ?
O3 C7 C4 . . 118.8(2) ?
O4 C7 C4 . . 117.20(19) ?
O3 C7 Ba1 . 2_655 62.31(12) ?
O4 C7 Ba1 . 2_655 62.10(12) ?
C4 C7 Ba1 . 2_655 173.78(14) ?
Ba1 O1W H1WA . . 115.9 ?
Ba1 O1W H1WB . . 113.9 ?
H1WA O1W H1WB . . 102.1 ?
Ba1 O2W H2WA . . 133.0 ?
Ba1 O2W H2WB . . 117.3 ?
H2WA O2W H2WB . . 104.3 ?
Ba1 O3W H3WA . . 114.8 ?
Ba1 O3W H3WB . . 127.0 ?
H3WA O3W H3WB . . 100.5 ?

loop_
_geom_bond_atom_site_label_1
_geom_bond_atom_site_label_2
_geom_bond_site_symmetry_2
_geom_bond_distance
_geom_bond_publ_flag
Ba1 O3 4_476 2.7399(18) n
Ba1 O4 4_576 2.7621(17) n
Ba1 O2W . 2.7631(17) n
Ba1 O3W . 2.764(2) n
Ba1 O1W . 2.8184(17) n
Ba1 O4 2_645 2.8447(16) n
Ba1 O3 2_645 2.8496(17) n
Ba1 O1 . 2.8540(17) n
Ba1 O2 . 2.8669(16) n
Ba1 C6 . 3.181(2) ?
Ba1 C7 2_645 3.207(2) ?
Ba1 Ba1 3_566 4.4914(3) ?
O1 C6 . 1.264(3) ?
O2 C6 . 1.255(3) ?
O3 C7 . 1.254(3) ?
O4 C7 . 1.260(3) ?
N1 C5 . 1.338(3) ?
N1 C1 . 1.344(3) ?
C1 C2 . 1.392(3) ?
C1 H1 . 0.9300 ?
C2 C3 . 1.390(3) ?
C2 C6 . 1.510(3) ?
C3 C4 . 1.388(3) ?
C3 H3 . 0.9300 ?
C4 C5 . 1.402(3) ?
C4 C7 . 1.500(3) ?
C5 H5 . 0.9300 ?
C7 Ba1 2_655 3.207(2) ?
O1W H1WA . 0.8399 ?
O1W H1WB . 0.8385 ?
O2W H2WA . 0.8061 ?
O2W H2WB . 0.8314 ?
O3W H3WA . 0.8500 ?
O3W H3WB . 0.8508 ?

loop_
_geom_hbond_atom_site_label_D
_geom_hbond_atom_site_label_H
_geom_hbond_atom_site_label_A
_geom_hbond_site_symmetry_A
_geom_hbond_distance_DH
_geom_hbond_distance_HA
_geom_hbond_distance_DA
_geom_hbond_angle_DHA
_geom_hbond_publ_flag
O1W H1WA O1 1_556 0.84 2.13 2.924(2) 158 y
O1W H1WB O1 3_666 0.84 1.89 2.730(2) 176 y
O2W H2WA O2 4_576 0.81 1.96 2.761(2) 172 y
O2W H2WB N1 1_456 0.83 2.06 2.873(3) 165 y
O3W H3WA N1 1_455 0.85 2.48 3.284(3) 159 y
O3W H3WB O1W 3_566 0.85 2.02 2.851(3) 165 y
C3 H3 O2W 4_575 0.93 2.47 3.362(3) 161 y

loop_
_geom_torsion_atom_site_label_1
_geom_torsion_atom_site_label_2
_geom_torsion_atom_site_label_3
_geom_torsion_atom_site_label_4
_geom_torsion_site_symmetry_1
_geom_torsion_site_symmetry_4
_geom_torsion
O3 Ba1 O1 C6 4_476 . 77.70(14)
O4 Ba1 O1 C6 4_576 . -89.28(13)
O2W Ba1 O1 C6 . . -16.01(14)
O3W Ba1 O1 C6 . . 96.69(13)
O1W Ba1 O1 C6 . . -114.31(13)
O4 Ba1 O1 C6 2_645 . -161.22(13)
O3 Ba1 O1 C6 2_645 . 161.19(12)
O2 Ba1 O1 C6 . . 12.30(12)
C7 Ba1 O1 C6 2_645 . -178.70(13)
Ba1 Ba1 O1 C6 3_566 . 126.05(12)
O3 Ba1 O2 C6 4_476 . -147.25(13)
O4 Ba1 O2 C6 4_576 . 55.73(13)
O2W Ba1 O2 C6 . . 144.10(13)
O3W Ba1 O2 C6 . . -88.09(13)
O1W Ba1 O2 C6 . . 106.31(14)
O4 Ba1 O2 C6 2_645 . -4.34(15)
O3 Ba1 O2 C6 2_645 . -67.82(15)
O1 Ba1 O2 C6 . . -12.38(12)
C7 Ba1 O2 C6 2_645 . -29.99(16)
Ba1 Ba1 O2 C6 3_566 . -118.05(12)
C5 N1 C1 C2 . . -1.8(3)
N1 C1 C2 C3 . . 2.9(3)
N1 C1 C2 C6 . . -173.38(19)
C1 C2 C3 C4 . . -1.5(3)
C6 C2 C3 C4 . . 174.74(19)
C2 C3 C4 C5 . . -0.8(3)
C2 C3 C4 C7 . . -177.84(19)
C1 N1 C5 C4 . . -0.7(3)
C3 C4 C5 N1 . . 2.0(3)
C7 C4 C5 N1 . . 179.0(2)
Ba1 O2 C6 O1 . . 24.5(2)
Ba1 O2 C6 C2 . . -152.08(16)
Ba1 O1 C6 O2 . . -24.6(2)
Ba1 O1 C6 C2 . . 151.98(16)
C3 C2 C6 O2 . . -2.9(3)
C1 C2 C6 O2 . . 173.2(2)
C3 C2 C6 O1 . . -179.68(19)
C1 C2 C6 O1 . . -3.6(3)
C3 C2 C6 Ba1 . . -92.8(4)
C1 C2 C6 Ba1 . . 83.3(4)
O3 Ba1 C6 O2 4_476 . 38.51(14)
O4 Ba1 C6 O2 4_576 . -120.08(13)
O2W Ba1 C6 O2 . . -36.26(13)
O3W Ba1 C6 O2 . . 83.32(13)
O1W Ba1 C6 O2 . . -106.62(14)
O4 Ba1 C6 O2 2_645 . 176.43(12)
O3 Ba1 C6 O2 2_645 . 133.56(12)
O1 Ba1 C6 O2 . . 157.3(2)
C7 Ba1 C6 O2 2_645 . 158.77(12)
Ba1 Ba1 C6 O2 3_566 . 83.90(13)
O3 Ba1 C6 O1 4_476 . -118.76(12)
O4 Ba1 C6 O1 4_576 . 82.65(13)
O2W Ba1 C6 O1 . . 166.46(12)
O3W Ba1 C6 O1 . . -73.95(13)
O1W Ba1 C6 O1 . . 96.11(14)
O4 Ba1 C6 O1 2_645 . 19.16(13)
O3 Ba1 C6 O1 2_645 . -23.71(15)
O2 Ba1 C6 O1 . . -157.3(2)
C7 Ba1 C6 O1 2_645 . 1.49(14)
Ba1 Ba1 C6 O1 3_566 . -73.38(14)
O3 Ba1 C6 C2 4_476 . 141.4(3)
O4 Ba1 C6 C2 4_576 . -17.2(3)
O2W Ba1 C6 C2 . . 66.6(4)
O3W Ba1 C6 C2 . . -173.8(4)
O1W Ba1 C6 C2 . . -3.7(4)
O4 Ba1 C6 C2 2_645 . -80.7(3)
O3 Ba1 C6 C2 2_645 . -123.6(3)
O1 Ba1 C6 C2 . . -99.8(4)
O2 Ba1 C6 C2 . . 102.9(4)
C7 Ba1 C6 C2 2_645 . -98.3(3)
Ba1 Ba1 C6 C2 3_566 . -173.2(3)
Ba1 O3 C7 O4 4_675 . -165.2(3)
Ba1 O3 C7 O4 2_655 . -7.7(2)
Ba1 O3 C7 C4 4_675 . 15.6(5)
Ba1 O3 C7 C4 2_655 . 173.06(17)
Ba1 O3 C7 Ba1 4_675 2_655 -157.5(4)
Ba1 O4 C7 O3 4_575 . 146.4(2)
Ba1 O4 C7 O3 2_655 . 7.7(2)
Ba1 O4 C7 C4 4_575 . -34.4(4)
Ba1 O4 C7 C4 2_655 . -173.03(16)
Ba1 O4 C7 Ba1 4_575 2_655 138.6(3)
C3 C4 C7 O3 . . 158.3(2)
C5 C4 C7 O3 . . -18.7(3)
C3 C4 C7 O4 . . -21.0(3)
C5 C4 C7 O4 . . 162.1(2)
